data_7042170
loop_
_publ_author_name
'Ou, Arnold'
'Wu, Linglin'
'Salvador, Alvaro'
'Sipos, Gellert'
'Zhao, Guangzhen'
'Skelton, Brian W.'
'Sobolev, Alexandre N.'
'Dorta, Reto'

_publ_section_title
;
 New, potentially chelating NHC ligands; synthesis, complexation studies,
 and preliminary catalytic evaluation.
;
_journal_issue 11
_journal_name_full 'Dalton transactions (Cambridge, England : 2003)'
_journal_page_first 3631
_journal_page_last 3641
_journal_paper_doi 10.1039/c6dt04534k
_journal_volume 46
_journal_year 2017
_chemical_formula_moiety 'C33 H36 N4'
_chemical_formula_sum 'C33 H36 N4'
_chemical_formula_weight 488.66
_space_group_IT_number 14
_symmetry_cell_setting monoclinic
_symmetry_Int_Tables_number 14
_symmetry_space_group_name_Hall '-P 2ybc'
_symmetry_space_group_name_H-M 'P 1 21/c 1'
_atom_sites_solution_hydrogens geom
_audit_creation_date 2015-12-11T14:32:23-00:00
_audit_creation_method 'WinGX routine CIF_UPDATE'
_audit_update_record
;
2016-11-24 deposited with the CCDC.
2017-02-20 downloaded from the CCDC.
;
_cell_angle_alpha 90
_cell_angle_beta 94.3129(10)
_cell_angle_gamma 90
_cell_formula_units_Z 4
_cell_length_a 10.68922(11)
_cell_length_b 10.80236(10)
_cell_length_c 23.3349(3)
_cell_measurement_reflns_used 16407
_cell_measurement_temperature 100(2)
_cell_measurement_theta_max 67.242
_cell_measurement_theta_min 3.793
_cell_volume 2686.82(5)
_computing_cell_refinement 'CrysAlisPro 1.171.38.41 (Rigaku OD, 2015)'
_computing_data_collection 'CrysAlisPro 1.171.38.41 (Rigaku OD, 2015)'
_computing_data_reduction 'CrysAlisPro 1.171.38.41 (Rigaku OD, 2015)'
_computing_molecular_graphics 'Diamond (Brandenburg, K., (1999)'
_computing_publication_material 'WinGX Farrugia, L. J. (1999)'
_computing_structure_refinement 'SHELXL-2014 (Sheldrick, 2015)'
_computing_structure_solution 'SIR92 (Altomare et al., 1994)'
_diffrn_ambient_temperature 100(2)
_diffrn_detector 'CCD plate'
_diffrn_detector_area_resol_mean 10.4738
_diffrn_measured_fraction_theta_full 0.995
_diffrn_measured_fraction_theta_max 0.995
_diffrn_measurement_device 'four-circle diffractometer'
_diffrn_measurement_device_type 'Oxford Diffraction Gemini diffractometer'
_diffrn_measurement_method '\w scans'
_diffrn_orient_matrix_UB_11 -0.0094811
_diffrn_orient_matrix_UB_12 -0.0350354
_diffrn_orient_matrix_UB_13 0.0635438
_diffrn_orient_matrix_UB_21 0.1179071
_diffrn_orient_matrix_UB_22 0.0778557
_diffrn_orient_matrix_UB_23 0.0168747
_diffrn_orient_matrix_UB_31 -0.0830967
_diffrn_orient_matrix_UB_32 0.1141558
_diffrn_orient_matrix_UB_33 0.0079682
_diffrn_radiation_monochromator mirror
_diffrn_radiation_probe x-ray
_diffrn_radiation_type CuK\a
_diffrn_radiation_wavelength 1.54178
_diffrn_reflns_av_R_equivalents 0.0304
_diffrn_reflns_av_unetI/netI 0.0383
_diffrn_reflns_Laue_measured_fraction_full 0.995
_diffrn_reflns_Laue_measured_fraction_max 0.995
_diffrn_reflns_limit_h_max 10
_diffrn_reflns_limit_h_min -12
_diffrn_reflns_limit_k_max 12
_diffrn_reflns_limit_k_min -11
_diffrn_reflns_limit_l_max 27
_diffrn_reflns_limit_l_min -27
_diffrn_reflns_number 30335
_diffrn_reflns_point_group_measured_fraction_full 0.995
_diffrn_reflns_point_group_measured_fraction_max 0.995
_diffrn_reflns_theta_full 67.394
_diffrn_reflns_theta_max 67.394
_diffrn_reflns_theta_min 3.799
_diffrn_source 'sealed X-ray tube'
_exptl_absorpt_coefficient_mu 0.548
_exptl_absorpt_correction_T_max 1
_exptl_absorpt_correction_T_min 0.95005
_exptl_absorpt_correction_type multi-scan
_exptl_absorpt_process_details
;
       CrysAlisPro 1.171.38.41 (Rigaku Oxford Diffraction, 2015)
;
_exptl_crystal_colour 'pale yellow'
_exptl_crystal_density_diffrn 1.208
_exptl_crystal_description plate
_exptl_crystal_F_000 1048
_exptl_crystal_size_max 0.35
_exptl_crystal_size_mid 0.13
_exptl_crystal_size_min 0.07
_refine_diff_density_max 0.176
_refine_diff_density_min -0.191
_refine_diff_density_rms 0.042
_refine_ls_extinction_method none
_refine_ls_goodness_of_fit_ref 0.99
_refine_ls_hydrogen_treatment constr
_refine_ls_matrix_type full
_refine_ls_number_parameters 334
_refine_ls_number_reflns 4806
_refine_ls_number_restraints 0
_refine_ls_restrained_S_all 0.99
_refine_ls_R_factor_all 0.0437
_refine_ls_R_factor_gt 0.0388
_refine_ls_shift/su_max 0
_refine_ls_shift/su_mean 0
_refine_ls_structure_factor_coef Fsqd
_refine_ls_weighting_details 'w=1/[\s^2^(Fo^2^)+(0.0719P)^2^+0.6674P] where P=(Fo^2^+2Fc^2^)/3'
_refine_ls_weighting_scheme calc
_refine_ls_wR_factor_gt 0.1071
_refine_ls_wR_factor_ref 0.1135
_reflns_number_gt 4268
_reflns_number_total 4806
_reflns_threshold_expression 'I > 2\s(I)'
_cod_data_source_file c6dt04534k2.cif
_cod_data_source_block rda601
_cod_depositor_comments 'Adding full bibliography for 7042167--7042177.cif.'
_cod_original_sg_symbol_H-M 'P 21/c'
_cod_database_code 7042170

loop_
_symmetry_equiv_pos_as_xyz
'x, y, z'
'-x, y+1/2, -z+1/2'
'-x, -y, -z'
'x, -y-1/2, z-1/2'

loop_
_atom_site_label
_atom_site_type_symbol
_atom_site_fract_x
_atom_site_fract_y
_atom_site_fract_z
_atom_site_U_iso_or_equiv
_atom_site_adp_type
_atom_site_occupancy
_atom_site_calc_flag
C1 C 0.40839(10) 0.40089(11) 0.34081(5) 0.0256(3) Uani 1 d
N2 N 0.42729(9) 0.40340(9) 0.39843(4) 0.0239(2) Uani 1 d
C21 C 0.52127(11) 0.33753(11) 0.43206(5) 0.0254(3) Uani 1 d
C22 C 0.48560(11) 0.24656(11) 0.46951(5) 0.0272(3) Uani 1 d
N221 N 0.35708(9) 0.21538(9) 0.46919(4) 0.0268(2) Uani 1 d
C222 C 0.31393(12) 0.16133(12) 0.52181(5) 0.0337(3) Uani 1 d
H22A H 0.3503 0.2076 0.5557 0.04 Uiso 1 calc
H22B H 0.3419 0.0741 0.5255 0.04 Uiso 1 calc
C223 C 0.17173(13) 0.16731(13) 0.51946(6) 0.0369(3) Uani 1 d
H22C H 0.1448 0.255 0.519 0.044 Uiso 1 calc
H22D H 0.1423 0.1281 0.5544 0.044 Uiso 1 calc
C224 C 0.11200(13) 0.10208(13) 0.46646(6) 0.0355(3) Uani 1 d
H22E H 0.1276 0.0119 0.4697 0.043 Uiso 1 calc
H22F H 0.0201 0.1156 0.4639 0.043 Uiso 1 calc
C225 C 0.16631(12) 0.15149(12) 0.41230(5) 0.0321(3) Uani 1 d
H22G H 0.1345 0.1014 0.3788 0.039 Uiso 1 calc
H22H H 0.1387 0.2381 0.4056 0.039 Uiso 1 calc
C226 C 0.30855(11) 0.14634(11) 0.41819(5) 0.0287(3) Uani 1 d
H22I H 0.3364 0.0591 0.4215 0.034 Uiso 1 calc
H22J H 0.3423 0.1823 0.3835 0.034 Uiso 1 calc
C23 C 0.57799(12) 0.18985(12) 0.50760(6) 0.0332(3) Uani 1 d
H23 H 0.5539 0.1281 0.5336 0.04 Uiso 1 calc
C24 C 0.70096(13) 0.22281(12) 0.50735(6) 0.0371(3) Uani 1 d
H24 H 0.7612 0.1835 0.5333 0.045 Uiso 1 calc
C24A C 0.74076(12) 0.31373(13) 0.46958(6) 0.0358(3) Uani 1 d
C25 C 0.86724(13) 0.35244(15) 0.47026(7) 0.0463(4) Uani 1 d
H25 H 0.9289 0.3132 0.4955 0.056 Uiso 1 calc
C26 C 0.90189(13) 0.44501(18) 0.43525(7) 0.0530(4) Uani 1 d
H26 H 0.9873 0.4698 0.4363 0.064 Uiso 1 calc
C27 C 0.81185(13) 0.50438(16) 0.39739(7) 0.0477(4) Uani 1 d
H27 H 0.837 0.569 0.3732 0.057 Uiso 1 calc
C28 C 0.68855(12) 0.46942(13) 0.39533(6) 0.0361(3) Uani 1 d
H28 H 0.6287 0.5102 0.3698 0.043 Uiso 1 calc
C28A C 0.64942(11) 0.37292(12) 0.43102(5) 0.0295(3) Uani 1 d
C3 C 0.34988(11) 0.49477(11) 0.42754(5) 0.0264(3) Uani 1 d
H3A H 0.4016 0.5638 0.4442 0.032 Uiso 1 calc
H3B H 0.3043 0.4554 0.4581 0.032 Uiso 1 calc
C4 C 0.26001(11) 0.53864(11) 0.37784(5) 0.0271(3) Uani 1 d
H4A H 0.1736 0.5085 0.3818 0.032 Uiso 1 calc
H4B H 0.259 0.6301 0.3749 0.032 Uiso 1 calc
N5 N 0.31494(9) 0.48147(9) 0.32773(4) 0.0246(2) Uani 1 d
C51 C 0.25839(10) 0.50377(11) 0.27118(5) 0.0263(3) Uani 1 d
C52 C 0.27126(11) 0.61933(11) 0.24627(5) 0.0276(3) Uani 1 d
N521 N 0.34113(10) 0.71203(9) 0.27648(4) 0.0292(2) Uani 1 d
C522 C 0.30986(13) 0.84091(11) 0.26192(6) 0.0339(3) Uani 1 d
H52A H 0.2178 0.8504 0.2552 0.041 Uiso 1 calc
H52B H 0.3488 0.8651 0.2264 0.041 Uiso 1 calc
C523 C 0.35897(13) 0.92283(12) 0.31166(6) 0.0381(3) Uani 1 d
H52C H 0.3408 1.0105 0.3019 0.046 Uiso 1 calc
H52D H 0.3151 0.9019 0.3463 0.046 Uiso 1 calc
C524 C 0.49935(14) 0.90643(13) 0.32473(6) 0.0398(3) Uani 1 d
H52E H 0.5265 0.9527 0.3601 0.048 Uiso 1 calc
H52F H 0.5442 0.9412 0.2928 0.048 Uiso 1 calc
C525 C 0.53391(12) 0.77000(12) 0.33273(6) 0.0348(3) Uani 1 d
H52G H 0.6263 0.761 0.3358 0.042 Uiso 1 calc
H52H H 0.502 0.739 0.3688 0.042 Uiso 1 calc
C526 C 0.47825(11) 0.69371(12) 0.28239(5) 0.0307(3) Uani 1 d
H52I H 0.5152 0.7197 0.2466 0.037 Uiso 1 calc
H52J H 0.4977 0.605 0.289 0.037 Uiso 1 calc
C53 C 0.21009(12) 0.64177(12) 0.19099(5) 0.0318(3) Uani 1 d
H53 H 0.2205 0.7195 0.1729 0.038 Uiso 1 calc
C54 C 0.13687(12) 0.55362(13) 0.16368(5) 0.0332(3) Uani 1 d
H54 H 0.0977 0.5708 0.1266 0.04 Uiso 1 calc
C54A C 0.11772(11) 0.43733(13) 0.18905(5) 0.0311(3) Uani 1 d
C55 C 0.03485(12) 0.34729(14) 0.16333(6) 0.0364(3) Uani 1 d
H55 H -0.0094 0.3649 0.1274 0.044 Uiso 1 calc
C56 C 0.01744(12) 0.23625(14) 0.18908(6) 0.0411(3) Uani 1 d
H56 H -0.0393 0.1776 0.1713 0.049 Uiso 1 calc
C57 C 0.08334(13) 0.20797(14) 0.24202(6) 0.0392(3) Uani 1 d
H57 H 0.0719 0.1298 0.2595 0.047 Uiso 1 calc
C58 C 0.16368(12) 0.29256(12) 0.26837(5) 0.0330(3) Uani 1 d
H58 H 0.2078 0.2722 0.304 0.04 Uiso 1 calc
C58A C 0.18214(11) 0.41025(12) 0.24336(5) 0.0281(3) Uani 1 d

loop_
_atom_site_aniso_label
_atom_site_aniso_U_11
_atom_site_aniso_U_22
_atom_site_aniso_U_33
_atom_site_aniso_U_23
_atom_site_aniso_U_13
_atom_site_aniso_U_12
C1 0.0229(6) 0.0290(6) 0.0247(6) -0.0014(5) 0.0014(4) -0.0039(4)
N2 0.0216(5) 0.0271(5) 0.0230(5) -0.0025(4) 0.0012(4) 0.0016(4)
C21 0.0239(6) 0.0282(6) 0.0237(6) -0.0071(4) -0.0011(4) 0.0039(4)
C22 0.0281(6) 0.0260(6) 0.0271(6) -0.0059(5) -0.0013(5) 0.0050(5)
N221 0.0286(5) 0.0271(5) 0.0244(5) -0.0011(4) -0.0006(4) -0.0004(4)
C222 0.0388(7) 0.0359(7) 0.0257(6) 0.0031(5) -0.0018(5) -0.0005(5)
C223 0.0385(7) 0.0440(7) 0.0285(7) 0.0027(6) 0.0050(5) -0.0060(6)
C224 0.0356(7) 0.0364(7) 0.0344(7) 0.0026(5) 0.0023(5) -0.0078(5)
C225 0.0329(7) 0.0345(6) 0.0284(6) -0.0004(5) -0.0013(5) -0.0052(5)
C226 0.0332(6) 0.0262(6) 0.0263(6) -0.0022(5) -0.0006(5) -0.0012(5)
C23 0.0360(7) 0.0285(6) 0.0339(7) -0.0034(5) -0.0048(5) 0.0081(5)
C24 0.0330(7) 0.0360(7) 0.0405(7) -0.0080(6) -0.0096(5) 0.0131(5)
C24A 0.0253(6) 0.0419(7) 0.0396(7) -0.0162(6) -0.0022(5) 0.0081(5)
C25 0.0244(7) 0.0615(10) 0.0520(9) -0.0160(7) -0.0029(6) 0.0069(6)
C26 0.0229(7) 0.0788(11) 0.0574(10) -0.0203(9) 0.0043(6) -0.0063(7)
C27 0.0347(8) 0.0645(10) 0.0447(8) -0.0101(7) 0.0080(6) -0.0158(7)
C28 0.0292(6) 0.0472(8) 0.0322(7) -0.0091(6) 0.0037(5) -0.0051(5)
C28A 0.0242(6) 0.0354(6) 0.0287(6) -0.0121(5) 0.0011(5) 0.0025(5)
C3 0.0274(6) 0.0283(6) 0.0233(6) -0.0023(5) 0.0004(4) 0.0044(5)
C4 0.0263(6) 0.0318(6) 0.0231(6) -0.0001(5) 0.0021(5) 0.0042(5)
N5 0.0242(5) 0.0283(5) 0.0211(5) -0.0012(4) 0.0011(4) 0.0002(4)
C51 0.0229(5) 0.0348(6) 0.0212(6) -0.0010(5) 0.0018(4) 0.0015(5)
C52 0.0255(6) 0.0340(6) 0.0234(6) -0.0012(5) 0.0030(5) 0.0017(5)
N521 0.0310(5) 0.0300(5) 0.0264(5) 0.0001(4) 0.0016(4) -0.0010(4)
C522 0.0399(7) 0.0313(7) 0.0309(7) 0.0028(5) 0.0037(5) 0.0015(5)
C523 0.0480(8) 0.0308(6) 0.0364(7) -0.0017(5) 0.0100(6) -0.0039(6)
C524 0.0461(8) 0.0380(7) 0.0360(7) -0.0033(6) 0.0079(6) -0.0128(6)
C525 0.0329(7) 0.0411(7) 0.0304(7) -0.0004(5) 0.0021(5) -0.0087(5)
C526 0.0307(6) 0.0344(6) 0.0274(6) 0.0016(5) 0.0051(5) -0.0030(5)
C53 0.0325(6) 0.0375(7) 0.0254(6) 0.0028(5) 0.0028(5) 0.0058(5)
C54 0.0298(6) 0.0473(7) 0.0218(6) -0.0016(5) -0.0023(5) 0.0072(5)
C54A 0.0220(6) 0.0462(7) 0.0253(6) -0.0060(5) 0.0025(5) 0.0024(5)
C55 0.0246(6) 0.0561(9) 0.0284(6) -0.0092(6) 0.0006(5) -0.0019(6)
C56 0.0300(7) 0.0564(9) 0.0369(7) -0.0152(6) 0.0041(5) -0.0140(6)
C57 0.0370(7) 0.0445(8) 0.0366(7) -0.0043(6) 0.0071(6) -0.0130(6)
C58 0.0309(6) 0.0416(7) 0.0267(6) -0.0020(5) 0.0036(5) -0.0060(5)
C58A 0.0224(6) 0.0377(7) 0.0244(6) -0.0036(5) 0.0036(5) -0.0004(5)

loop_
_atom_type_symbol
_atom_type_description
_atom_type_scat_dispersion_real
_atom_type_scat_dispersion_imag
_atom_type_scat_source
C C 0.0181 0.0091 'International Tables Vol C Tables 4.2.6.8 and 6.1.1.4'
H H 0 0 'International Tables Vol C Tables 4.2.6.8 and 6.1.1.4'
N N 0.0311 0.018 'International Tables Vol C Tables 4.2.6.8 and 6.1.1.4'

loop_
_geom_angle_atom_site_label_1
_geom_angle_atom_site_label_2
_geom_angle_atom_site_label_3
_geom_angle
N5 C1 N2 105.52(10)
C1 N2 C21 126.15(10)
C1 N2 C3 115.07(9)
C21 N2 C3 118.43(9)
C22 C21 N2 119.14(10)
C22 C21 C28A 120.74(11)
N2 C21 C28A 119.86(11)
C21 C22 N221 118.57(10)
C21 C22 C23 119.31(11)
N221 C22 C23 122.10(11)
C22 N221 C226 114.20(9)
C22 N221 C222 117.22(10)
C226 N221 C222 111.29(9)
N221 C222 C223 109.28(10)
N221 C222 H22A 109.8
C223 C222 H22A 109.8
N221 C222 H22B 109.8
C223 C222 H22B 109.8
H22A C222 H22B 108.3
C222 C223 C224 111.56(11)
C222 C223 H22C 109.3
C224 C223 H22C 109.3
C222 C223 H22D 109.3
C224 C223 H22D 109.3
H22C C223 H22D 108
C225 C224 C223 110.41(10)
C225 C224 H22E 109.6
C223 C224 H22E 109.6
C225 C224 H22F 109.6
C223 C224 H22F 109.6
H22E C224 H22F 108.1
C226 C225 C224 110.67(10)
C226 C225 H22G 109.5
C224 C225 H22G 109.5
C226 C225 H22H 109.5
C224 C225 H22H 109.5
H22G C225 H22H 108.1
N221 C226 C225 110.24(10)
N221 C226 H22I 109.6
C225 C226 H22I 109.6
N221 C226 H22J 109.6
C225 C226 H22J 109.6
H22I C226 H22J 108.1
C24 C23 C22 120.77(13)
C24 C23 H23 119.6
C22 C23 H23 119.6
C23 C24 C24A 121.49(12)
C23 C24 H24 119.3
C24A C24 H24 119.3
C24 C24A C25 122.23(13)
C24 C24A C28A 118.87(12)
C25 C24A C28A 118.84(14)
C26 C25 C24A 120.92(14)
C26 C25 H25 119.5
C24A C25 H25 119.5
C25 C26 C27 120.44(13)
C25 C26 H26 119.8
C27 C26 H26 119.8
C28 C27 C26 120.43(15)
C28 C27 H27 119.8
C26 C27 H27 119.8
C27 C28 C28A 120.57(13)
C27 C28 H28 119.7
C28A C28 H28 119.7
C28 C28A C21 122.30(11)
C28 C28A C24A 118.80(12)
C21 C28A C24A 118.81(12)
N2 C3 C4 101.50(9)
N2 C3 H3A 111.5
C4 C3 H3A 111.5
N2 C3 H3B 111.5
C4 C3 H3B 111.5
H3A C3 H3B 109.3
N5 C4 C3 101.90(9)
N5 C4 H4A 111.4
C3 C4 H4A 111.4
N5 C4 H4B 111.4
C3 C4 H4B 111.4
H4A C4 H4B 109.3
C1 N5 C51 125.08(10)
C1 N5 C4 115.01(9)
C51 N5 C4 119.52(9)
C52 C51 C58A 121.23(11)
C52 C51 N5 119.31(10)
C58A C51 N5 119.28(11)
C51 C52 N521 119.73(10)
C51 C52 C53 118.67(11)
N521 C52 C53 121.58(11)
C52 N521 C522 117.18(10)
C52 N521 C526 115.96(10)
C522 N521 C526 110.90(10)
N521 C522 C523 108.43(10)
N521 C522 H52A 110
C523 C522 H52A 110
N521 C522 H52B 110
C523 C522 H52B 110
H52A C522 H52B 108.4
C524 C523 C522 111.36(11)
C524 C523 H52C 109.4
C522 C523 H52C 109.4
C524 C523 H52D 109.4
C522 C523 H52D 109.4
H52C C523 H52D 108
C523 C524 C525 111.30(11)
C523 C524 H52E 109.4
C525 C524 H52E 109.4
C523 C524 H52F 109.4
C525 C524 H52F 109.4
H52E C524 H52F 108
C526 C525 C524 110.60(11)
C526 C525 H52G 109.5
C524 C525 H52G 109.5
C526 C525 H52H 109.5
C524 C525 H52H 109.5
H52G C525 H52H 108.1
N521 C526 C525 109.15(10)
N521 C526 H52I 109.9
C525 C526 H52I 109.9
N521 C526 H52J 109.8
C525 C526 H52J 109.9
H52I C526 H52J 108.3
C54 C53 C52 120.97(12)
C54 C53 H53 119.5
C52 C53 H53 119.5
C53 C54 C54A 121.56(11)
C53 C54 H54 119.2
C54A C54 H54 119.2
C54 C54A C55 122.61(12)
C54 C54A C58A 118.69(11)
C55 C54A C58A 118.68(12)
C56 C55 C54A 121.30(13)
C56 C55 H55 119.4
C54A C55 H55 119.4
C55 C56 C57 120.16(12)
C55 C56 H56 119.9
C57 C56 H56 119.9
C58 C57 C56 120.33(13)
C58 C57 H57 119.8
C56 C57 H57 119.8
C57 C58 C58A 121.05(12)
C57 C58 H58 119.5
C58A C58 H58 119.5
C58 C58A C51 122.75(11)
C58 C58A C54A 118.44(11)
C51 C58A C54A 118.76(12)

loop_
_geom_bond_atom_site_label_1
_geom_bond_atom_site_label_2
_geom_bond_distance
C1 N5 1.3426(15)
C1 N2 1.3447(15)
N2 C21 1.4187(15)
N2 C3 1.4850(14)
C21 C22 1.3875(18)
C21 C28A 1.4242(17)
C22 N221 1.4139(16)
C22 C23 1.4172(17)
N221 C226 1.4659(15)
N221 C222 1.4651(16)
C222 C223 1.5183(19)
C222 H22A 0.99
C222 H22B 0.99
C223 C224 1.5214(18)
C223 H22C 0.99
C223 H22D 0.99
C224 C225 1.5263(18)
C224 H22E 0.99
C224 H22F 0.99
C225 C226 1.5174(17)
C225 H22G 0.99
C225 H22H 0.99
C226 H22I 0.99
C226 H22J 0.99
C23 C24 1.3623(19)
C23 H23 0.95
C24 C24A 1.407(2)
C24 H24 0.95
C24A C25 1.4142(19)
C24A C28A 1.4282(18)
C25 C26 1.360(2)
C25 H25 0.95
C26 C27 1.411(2)
C26 H26 0.95
C27 C28 1.3684(19)
C27 H27 0.95
C28 C28A 1.4168(19)
C28 H28 0.95
C3 C4 1.5248(16)
C3 H3A 0.99
C3 H3B 0.99
C4 N5 1.4822(15)
C4 H4A 0.99
C4 H4B 0.99
N5 C51 1.4299(14)
C51 C52 1.3882(18)
C51 C58A 1.4236(17)
C52 N521 1.4065(16)
C52 C53 1.4225(17)
N521 C522 1.4657(16)
N521 C526 1.4752(16)
C522 C523 1.5213(18)
C522 H52A 0.99
C522 H52B 0.99
C523 C524 1.519(2)
C523 H52C 0.99
C523 H52D 0.99
C524 C525 1.527(2)
C524 H52E 0.99
C524 H52F 0.99
C525 C526 1.5193(17)
C525 H52G 0.99
C525 H52H 0.99
C526 H52I 0.99
C526 H52J 0.99
C53 C54 1.3604(19)
C53 H53 0.95
C54 C54A 1.4103(19)
C54 H54 0.95
C54A C55 1.4181(18)
C54A C58A 1.4264(17)
C55 C56 1.361(2)
C55 H55 0.95
C56 C57 1.409(2)
C56 H56 0.95
C57 C58 1.3678(18)
C57 H57 0.95
C58 C58A 1.4188(18)
C58 H58 0.95
